data_2100083
loop_
_publ_author_name
'Richard E. Marsh'

_publ_section_title
;
 Space group <i>P</i>1: an update
;
_journal_issue 3
_journal_name_full 'Acta Crystallographica Section B'
_journal_page_first 359
_journal_page_last 359
_journal_paper_doi 10.1107/S0108768105009651
_journal_volume 61
_journal_year 2005
_chemical_formula_moiety 'C14 H16 N6 O4 S2 Co'
_chemical_formula_sum 'C14 H16 Co N6 O4 S2'
_space_group_crystal_system triclinic
_space_group_IT_number 2
_space_group_name_Hall '-P 1'
_space_group_name_H-M_alt 'P -1'
_audit_creation_method CRYM
_cell_angle_alpha 69.93
_cell_angle_beta 106.98
_cell_angle_gamma 113.32
_cell_formula_units_Z 1
_cell_length_a 8.2640
_cell_length_b 7.5700
_cell_length_c 9.0180
_cell_volume 478.561
_cod_data_source_file bk0148.cif
_cod_data_source_block TCNICO
_cod_depositor_comments
;
 Updating space group information and adding the symmetry operation list.

 Antanas Vaitkus,
 2018-06-14

  Added moiety chemical formula and Z value from Marsh (2005) paper.
  The summary chemical formula is calculated from moiety formula using
  AdHocParser
  (svn://www.crystallography.net/cod-tools/trunk/Formulae/AdHocParser.yp,
  revision 1441.)

  Andrius Merkys
  2013-11-11
;
_cod_original_sg_symbol_H-M P-1
_cod_original_formula_sum 'not given'
_cod_database_code 2100083

loop_
_space_group_symop_id
_space_group_symop_operation_xyz
1 x,y,z
2 -x,-y,-z

loop_
_atom_site_label
_atom_site_fract_x
_atom_site_fract_y
_atom_site_fract_z
_atom_site_type_symbol
_atom_site_attached_hydrogens
Co1 0.00000 0.00000 0.50000 Co 0
S1 0.39265 0.60875 0.64350 S 0
O1 -0.22150 0.08100 0.35100 O 2
O3 0.30250 -0.16500 -0.02950 O 0
N1 0.12600 0.28750 0.53550 N 0
N3 0.11750 0.08000 0.28850 N 0
N5 0.38250 -0.26950 0.23700 N 2
C1 0.23700 0.42100 0.57865 C 0
C3 0.13050 0.25550 0.17600 C 1
C4 0.19750 0.30800 0.04050 C 1
C5 0.25800 0.17450 0.01450 C 1
C6 0.25050 -0.00550 0.13050 C 0
C7 0.17850 -0.04750 0.26250 C 1
C8 0.31550 -0.15150 0.10650 C 0
